data_9012764
loop_
_publ_author_name
'Coda, A.'
'dal Negro, A.'
'Rossi, G.'

_publ_section_title
;
 The crystal structure of krauskopfite
;
_journal_name_full 'Atti della Accademia Nazionale dei Lincei'
_journal_page_first 859
_journal_page_last 873
_journal_volume 42
_journal_year 1967
_chemical_compound_source 'Rush Creek locality, Fresno County, California'
_chemical_formula_sum 'Ba H6 O8 Si2'
_chemical_name_mineral Krauskopfite
_space_group_IT_number 14
_symmetry_space_group_name_Hall '-P 2ybc'
_symmetry_space_group_name_H-M 'P 1 21/c 1'
_cell_angle_alpha 90
_cell_angle_beta 94.53
_cell_angle_gamma 90
_cell_length_a 7.837
_cell_length_b 10.622
_cell_length_c 8.460
_cell_formula_units_Z 4
_cell_volume 702.049
_database_code_amcsd 0012050
_exptl_crystal_density_diffrn 3.099
_cod_original_formula_sum 'Ba Si2 O8 H6'
_cod_database_code 9012764

loop_
_space_group_symop_operation_xyz
x,y,z
x,1/2-y,1/2+z
-x,1/2+y,1/2-z
-x,-y,-z

loop_
_atom_site_aniso_label
_atom_site_aniso_U_11
_atom_site_aniso_U_22
_atom_site_aniso_U_33
_atom_site_aniso_U_12
_atom_site_aniso_U_13
_atom_site_aniso_U_23
Ba 0.01670 0.01658 0.01513 -0.00042 0.00067 0.00000
Si1 0.01268 0.01143 0.01333 0.00000 0.00033 0.00091
Si2 0.01361 0.01429 0.01081 0.00000 0.00100 0.00182
O1 0.02721 0.01943 0.01441 0.00000 0.00267 0.00000
O2 0.02597 0.01829 0.02414 0.00210 -0.00401 0.00272
O3 0.01948 0.02001 0.02054 0.00210 0.00434 0.00272
O4 0.02257 0.01315 0.02198 0.00084 0.00067 0.00363
O5 0.02999 0.02115 0.01910 0.00336 0.00534 0.00227
O6 0.02164 0.02286 0.01153 0.00168 0.00367 0.00499
O7 0.02876 0.03029 0.02342 -0.00378 0.00100 0.00182
O8 0.02628 0.02515 0.02811 0.00084 0.00167 -0.00091

loop_
_atom_site_label
_atom_site_fract_x
_atom_site_fract_y
_atom_site_fract_z
_atom_site_U_iso_or_equiv
Ba 0.20617 0.14932 0.12217 ?
Si1 0.49067 0.38317 0.27346 ?
Si2 0.70113 0.24619 0.53086 ?
O1 0.53510 0.28850 0.12730 ?
O2 0.52050 0.52750 0.21820 ?
O3 0.30710 0.34940 0.31900 ?
O4 0.64070 0.36760 0.41750 ?
O5 0.76590 0.12990 0.43250 ?
O6 0.85660 0.29260 0.65940 ?
O7 0.12530 0.11830 0.45870 ?
O8 0.99300 0.43350 0.32920 ?
H1 0.11820 0.40010 0.32480 0.03166
H2 0.94420 0.35330 0.26820 0.03166
H3 0.99150 0.12200 0.44940 0.03166
H4 0.16530 0.02750 0.49840 0.03166
H5 0.81970 0.17610 0.26950 0.03166
H6 0.59010 0.06630 0.34030 0.03166

loop_
_cod_related_entry_id
_cod_related_entry_database
_cod_related_entry_code
1 AMCSD 0012050
